data_9004154
loop_
_publ_author_name
'Szymanski, J. T.'

_publ_section_title
;
 A redetermination of the structure of Sb2VO5, stibivanite, a new mineral
;
_journal_name_full 'The Canadian Mineralogist'
_journal_page_first 333
_journal_page_last 337
_journal_volume 18
_journal_year 1980
_chemical_formula_sum 'O5 Sb2 V'
_chemical_name_mineral Stibivanite
_space_group_IT_number 15
_symmetry_space_group_name_Hall '-C 2yc'
_symmetry_space_group_name_H-M 'C 1 2/c 1'
_cell_angle_alpha 90
_cell_angle_beta 95.15
_cell_angle_gamma 90
_cell_length_a 17.989
_cell_length_b 4.7924
_cell_length_c 5.500
_cell_formula_units_Z 4
_cell_volume 472.244
_database_code_amcsd 0005177
_exptl_crystal_density_diffrn 5.267
_cod_original_formula_sum 'Sb2 V O5'
_cod_database_code 9004154

loop_
_space_group_symop_operation_xyz
x,y,z
1/2+x,1/2+y,z
x,-y,1/2+z
1/2+x,1/2-y,1/2+z
-x,y,1/2-z
1/2-x,1/2+y,1/2-z
-x,-y,-z
1/2-x,1/2-y,-z

loop_
_atom_site_aniso_label
_atom_site_aniso_U_11
_atom_site_aniso_U_22
_atom_site_aniso_U_33
_atom_site_aniso_U_12
_atom_site_aniso_U_13
_atom_site_aniso_U_23
Sb 0.01190 0.01730 0.01090 0.00100 -0.00350 -0.00090
V 0.01030 0.02310 0.00780 0.00000 -0.00300 0.00000
O1 0.03350 0.02190 0.01670 0.00000 0.00220 0.00000
O2 0.00990 0.02050 0.00980 -0.00140 -0.00330 0.00050
O3 0.01100 0.02460 0.01320 0.00550 0.00050 0.00310

loop_
_atom_site_label
_atom_site_fract_x
_atom_site_fract_y
_atom_site_fract_z
Sb 0.16126 0.72028 0.15140
V 0.00000 0.37157 0.25000
O1 0.00000 0.04120 0.25000
O2 0.07170 0.49560 0.02200
O3 0.20620 0.41420 0.35120

loop_
_cod_related_entry_id
_cod_related_entry_database
_cod_related_entry_code
1 AMCSD 0005177
